data_2200474
loop_
_publ_author_name
'Duclos, S\'everine'
'Therrien, Bruno'
'Ward, Thomas R.'

_publ_section_title
;
 5-Bromo-2-hydroxybenzene-1,3-dicarbaldehyde
;
_journal_issue 9
_journal_name_full 'Acta Crystallographica Section E'
_journal_page_first o884
_journal_page_last o885
_journal_paper_doi 10.1107/S1600536801013630
_journal_volume 57
_journal_year 2001
_chemical_formula_iupac 'C8 H5 Br O3'
_chemical_formula_moiety 'C8 H5 Br O3'
_chemical_formula_sum 'C8 H5 Br O3'
_chemical_formula_weight 229.03
_chemical_name_systematic
;
5-bromo-2-hydroxybenzene-1,3-dicarbaldehyde
;
_space_group_IT_number 14
_symmetry_cell_setting monoclinic
_symmetry_space_group_name_Hall '-P 2yn'
_symmetry_space_group_name_H-M 'P 1 21/n 1'
_audit_creation_method SHELXL-97
_cell_angle_alpha 90.00
_cell_angle_beta 96.84(3)
_cell_angle_gamma 90.00
_cell_formula_units_Z 4
_cell_length_a 7.5206(15)
_cell_length_b 3.9367(8)
_cell_length_c 25.881(5)
_cell_measurement_reflns_used 3595
_cell_measurement_temperature 203(2)
_cell_measurement_theta_max 26.78
_cell_measurement_theta_min 1.58
_cell_volume 760.8(3)
_computing_cell_refinement 'SAINT (Siemens 1994-1996)'
_computing_data_collection 'SMART (Siemens 1994-1996)'
_computing_data_reduction SAINT
_computing_molecular_graphics 'SHELXTL (Siemens, 1996)'
_computing_publication_material SHELXL97
_computing_structure_refinement 'SHELXL97 (Sheldrick, 1997)'
_computing_structure_solution 'SHELXS97 (Sheldrick, 1997)'
_diffrn_ambient_temperature 203(2)
_diffrn_measured_fraction_theta_full .000
_diffrn_measured_fraction_theta_max .917
_diffrn_measurement_device_type 'Siemens SMART CCD'
_diffrn_measurement_method
;
\w scans, 1271 frames, 0.30\%, 10 s, detector distance
5.5 cm, detector angle 23.0\%
;
_diffrn_radiation_monochromator graphite
_diffrn_radiation_source 'fine-focus sealed tube'
_diffrn_radiation_type MoK\a
_diffrn_radiation_wavelength .71073
_diffrn_reflns_av_R_equivalents .1075
_diffrn_reflns_av_sigmaI/netI .0804
_diffrn_reflns_limit_h_max 9
_diffrn_reflns_limit_h_min -7
_diffrn_reflns_limit_k_max 4
_diffrn_reflns_limit_k_min -4
_diffrn_reflns_limit_l_max 31
_diffrn_reflns_limit_l_min -31
_diffrn_reflns_number 3595
_diffrn_reflns_theta_full .50
_diffrn_reflns_theta_max 26.78
_diffrn_reflns_theta_min 1.58
_diffrn_standards_number 0
_exptl_absorpt_coefficient_mu 5.359
_exptl_absorpt_correction_T_max .807
_exptl_absorpt_correction_T_min .528
_exptl_absorpt_correction_type multi-scan
_exptl_absorpt_process_details '(Blessing, 1995)'
_exptl_crystal_colour yellow
_exptl_crystal_density_diffrn 2.000
_exptl_crystal_density_method 'not measured'
_exptl_crystal_description needle
_exptl_crystal_F_000 448
_exptl_crystal_size_max .15
_exptl_crystal_size_mid .06
_exptl_crystal_size_min .04
_refine_diff_density_max .620
_refine_diff_density_min -.773
_refine_ls_extinction_method none
_refine_ls_goodness_of_fit_ref 1.149
_refine_ls_hydrogen_treatment refall
_refine_ls_matrix_type full
_refine_ls_number_parameters 125
_refine_ls_number_reflns 1476
_refine_ls_number_restraints 0
_refine_ls_restrained_S_all 1.149
_refine_ls_R_factor_all .0532
_refine_ls_R_factor_gt .0449
_refine_ls_shift/su_max .021
_refine_ls_shift/su_mean .002
_refine_ls_structure_factor_coef Fsqd
_refine_ls_weighting_details 'calc w = 1/[\s^2^(Fo^2^)+(0.0504P)^2^+1.1160P] where P = (Fo^2^+2Fc^2^)/3'
_refine_ls_weighting_scheme calc
_refine_ls_wR_factor_ref .1223
_reflns_number_gt 1280
_reflns_number_total 1476
_reflns_threshold_expression I>2\s(I)
_cod_data_source_file cv6044.cif
_cod_data_source_block I
_cod_original_sg_symbol_H-M 'P 21/n'
_cod_database_code 2200474
_cod_database_fobs_code 2200474

loop_
_symmetry_equiv_pos_as_xyz
'x, y, z'
'-x+1/2, y+1/2, -z+1/2'
'-x, -y, -z'
'x-1/2, -y-1/2, z-1/2'

loop_
_atom_site_label
_atom_site_fract_x
_atom_site_fract_y
_atom_site_fract_z
_atom_site_U_iso_or_equiv
_atom_site_adp_type
_atom_site_calc_flag
_atom_site_refinement_flags
_atom_site_occupancy
_atom_site_disorder_assembly
_atom_site_disorder_group
_atom_site_type_symbol
Br .22223(5) .23808(10) .015353(16) .0332(2) Uani d . 1 . . Br
O4 .6948(4) -.1580(9) .20916(12) .0318(7) Uani d . 1 . . O
H4 .627(9) -.282(13) .228(3) .040(6) Uiso d . 1 . . H
O7 .9031(4) .4441(9) .10756(14) .0433(8) Uani d . 1 . . O
O8 .4140(4) -.4438(8) .24075(12) .0352(7) Uani d . 1 . . O
C1 .3673(5) .1103(10) .07678(16) .0254(8) Uani d . 1 . . C
C2 .5444(6) .2136(10) .08367(18) .0262(9) Uani d . 1 . . C
H2 .597(8) .342(13) .056(2) .040(6) Uiso d . 1 . . H
C3 .6543(5) .1263(11) .12867(15) .0244(8) Uani d . 1 . . C
C4 .5851(5) -.0690(10) .16694(14) .0231(8) Uani d . 1 . . C
C5 .4035(5) -.1650(10) .15984(16) .0238(8) Uani d . 1 . . C
C6 .2966(5) -.0769(10) .11430(16) .0249(8) Uani d . 1 . . C
H6 .178(8) -.164(14) .112(2) .040(6) Uiso d . 1 . . H
C7 .8420(6) .2418(11) .13658(19) .0302(10) Uani d . 1 . . C
H7 .909(8) .151(13) .166(2) .040(6) Uiso d . 1 . . H
C8 .3281(6) -.3607(11) .19971(16) .0267(8) Uani d . 1 . . C
H8 .205(7) -.432(13) .192(2) .040(6) Uiso d . 1 . . H

loop_
_atom_site_aniso_label
_atom_site_aniso_U_11
_atom_site_aniso_U_22
_atom_site_aniso_U_33
_atom_site_aniso_U_12
_atom_site_aniso_U_13
_atom_site_aniso_U_23
Br .0287(3) .0403(3) .0275(3) -.00088(17) -.00899(19) .00215(17)
O4 .0237(14) .0465(17) .0230(15) -.0047(14) -.0067(12) .0032(14)
O7 .0262(15) .054(2) .049(2) -.0078(15) .0019(14) .0066(17)
O8 .0300(15) .0456(19) .0296(16) -.0030(14) .0017(12) .0026(14)
C1 .0211(19) .026(2) .027(2) .0020(16) -.0032(15) -.0027(17)
C2 .0214(19) .029(2) .029(2) -.0001(16) .0022(16) -.0035(17)
C3 .0196(18) .0301(19) .023(2) -.0011(16) -.0006(14) -.0065(17)
C4 .0191(17) .029(2) .0202(18) .0041(15) -.0034(14) -.0060(16)
C5 .0232(19) .0253(19) .023(2) -.0019(15) .0023(16) -.0049(16)
C6 .0151(18) .029(2) .029(2) .0020(15) -.0036(15) -.0046(17)
C7 .0180(19) .042(3) .031(2) .0002(17) .0029(17) .0015(19)
C8 .0222(19) .032(2) .025(2) -.0014(17) .0015(16) -.0050(18)

loop_
_atom_type_symbol
_atom_type_description
_atom_type_scat_dispersion_real
_atom_type_scat_dispersion_imag
_atom_type_scat_source
C C .0033 .0016 'International Tables Vol C Tables 4.2.6.8 and 6.1.1.4'
H H .0000 .0000 'International Tables Vol C Tables 4.2.6.8 and 6.1.1.4'
O O .0106 .0060 'International Tables Vol C Tables 4.2.6.8 and 6.1.1.4'
Br Br -.2901 2.4595 'International Tables Vol C Tables 4.2.6.8 and 6.1.1.4'

loop_
_geom_angle_atom_site_label_1
_geom_angle_atom_site_label_2
_geom_angle_atom_site_label_3
_geom_angle
C4 O4 H4 105(4)
C6 C1 C2 120.9(4)
C6 C1 Br 120.3(3)
C2 C1 Br 118.8(3)
C1 C2 C3 120.2(4)
C1 C2 H2 121(3)
C3 C2 H2 119(3)
C2 C3 C4 119.7(4)
C2 C3 C7 120.3(4)
C4 C3 C7 120.0(4)
O4 C4 C3 118.5(3)
O4 C4 C5 122.1(4)
C3 C4 C5 119.4(3)
C6 C5 C4 119.9(4)
C6 C5 C8 119.9(4)
C4 C5 C8 120.2(4)
C1 C6 C5 120.0(4)
C1 C6 H6 126(3)
C5 C6 H6 114(3)
O7 C7 C3 122.7(4)
O7 C7 H7 123(3)
C3 C7 H7 114(3)
O8 C8 C5 123.3(4)
O8 C8 H8 120(3)
C5 C8 H8 116(3)

loop_
_geom_bond_atom_site_label_1
_geom_bond_atom_site_label_2
_geom_bond_site_symmetry_2
_geom_bond_distance
_geom_bond_publ_flag
Br C1 . 1.886(4) ?
O4 C4 . 1.335(5) ?
O4 H4 . .89(6) ?
O7 C7 . 1.221(6) ?
O8 C8 . 1.220(5) ?
C1 C6 . 1.376(6) ?
C1 C2 . 1.384(6) ?
C2 C3 . 1.388(6) ?
C2 H2 . 1.00(6) ?
C3 C4 . 1.402(6) ?
C3 C7 . 1.474(6) ?
C4 C5 . 1.408(5) ?
C5 C6 . 1.389(6) ?
C5 C8 . 1.456(6) ?
C6 H6 . .95(6) ?
C7 H7 . .94(6) ?
C8 H8 . .96(5) ?

loop_
_geom_hbond_atom_site_label_D
_geom_hbond_atom_site_label_H
_geom_hbond_atom_site_label_A
_geom_hbond_site_symmetry_A
_geom_hbond_distance_DH
_geom_hbond_distance_HA
_geom_hbond_distance_DA
_geom_hbond_angle_DHA
_geom_hbond_publ_flag
O4 H4 O8 . .891 1.791 2.608(7) 151.47 yes
O4 H4 O4 2_645 .891 2.474 2.935(7) 112.69 yes
C2 H2 Br 3_665 1.001 2.927 3.921(5) 172.68 yes
C6 H6 O7 1_445 .954 2.569 3.495(9) 164.28 yes
C7 H7 O4 . .941 2.395 2.779(8) 104.17 yes

loop_
_geom_torsion_atom_site_label_1
_geom_torsion_atom_site_label_2
_geom_torsion_atom_site_label_3
_geom_torsion_atom_site_label_4
_geom_torsion
C6 C1 C2 C3 .6(6)
Br C1 C2 C3 179.4(3)
C1 C2 C3 C4 .4(6)
C1 C2 C3 C7 -178.8(4)
C2 C3 C4 O4 178.1(4)
C7 C3 C4 O4 -2.7(6)
C2 C3 C4 C5 -1.9(6)
C7 C3 C4 C5 177.3(4)
O4 C4 C5 C6 -177.6(4)
C3 C4 C5 C6 2.5(6)
O4 C4 C5 C8 1.5(6)
C3 C4 C5 C8 -178.5(4)
C2 C1 C6 C5 -.1(6)
Br C1 C6 C5 -178.9(3)
C4 C5 C6 C1 -1.5(6)
C8 C5 C6 C1 179.5(4)
C2 C3 C7 O7 7.9(7)
C4 C3 C7 O7 -171.3(4)
C6 C5 C8 O8 -179.3(4)
C4 C5 C8 O8 1.6(6)

loop_
_cod_related_entry_id
_cod_related_entry_database
_cod_related_entry_code
1 ChemSpider 4425351
